data_2022724
loop_
_publ_author_name
'Parkin, Sean'
'Cunningham, Jeremy'
'Rawls, Brian'
'Bender, John E.'
'Staples, Richard J.'
'Biros, Shannon M.'

_publ_section_title
;
 A mixed phosphine sulfide/selenide structure as an instructional example
 for how to evaluate the quality of a model.
;
_journal_coeditor_code DJ2064
_journal_issue 'Pt 4'
_journal_name_full 'Acta crystallographica. Section E, Crystallographic communications'
_journal_page_first 246
_journal_page_last 253
_journal_paper_doi 10.1107/S2056989023002700
_journal_volume 79
_journal_year 2023
_chemical_absolute_configuration ad
_chemical_formula_iupac 'C26 H22 P2 S1.13 Se0.87'
_chemical_formula_moiety 'C26 H22 P2 S1.13 Se0.87'
_chemical_formula_sum 'C26 H22 P2 S1.13 Se0.87'
_chemical_formula_weight 501.46
_chemical_name_systematic
;
1,2-(Ethene-1,2-diyl)bis(diphenylphoshpine sulfide/selenide)
;
_space_group_crystal_system orthorhombic
_space_group_IT_number 19
_space_group_name_Hall 'P 2ac 2ab'
_space_group_name_H-M_alt 'P 21 21 21'
_atom_sites_solution_hydrogens difmap
_atom_sites_solution_primary direct
_atom_sites_solution_secondary difmap
_audit_creation_method SHELXL-2019/2
_cell_angle_alpha 90
_cell_angle_beta 90
_cell_angle_gamma 90
_cell_formula_units_Z 4
_cell_length_a 12.2833(2)
_cell_length_b 13.1643(2)
_cell_length_c 14.2478(2)
_cell_measurement_reflns_used 9858
_cell_measurement_temperature 173(2)
_cell_measurement_theta_max 72.049
_cell_measurement_theta_min 3.102
_cell_volume 2303.88(6)
_computing_cell_refinement
;
<i>APEX2</i> (Bruker, 2013)
;
_computing_data_collection
;
<i>APEX2</i> (Bruker, 2013)
;
_computing_data_reduction
;
<i>APEX2</i> (Bruker, 2013)
;
_computing_molecular_graphics
;
<i>Olex2</i> (Dolomanov <i>et al</i>., 2009; Bourhis <i>et al</i>.,
2015),
<i>Mercury</i> (Macrae <i>et al.</i>,  2020),
<i>ShelXle</i> (H\"ubschle <i>et al</i>., 2011),
<i>CrystalExplorer</i> (Spackman <i>et al</i>., 2021),
<i>CrystalMaker</i> (Palmer, 2007)
;
_computing_publication_material
;
<i>SHELX</i> (Sheldrick, 2008) and <i>publCIF</i> (Westrip,
2010)
;
_computing_structure_refinement
;
<i>SHELXL2019/2</i> (Sheldrick, 2015b)
;
_computing_structure_solution
;
<i>SHELXT</i> (Sheldrick, 2015a)
;
_diffrn_ambient_temperature 173(2)
_diffrn_detector_area_resol_mean 7.41
_diffrn_measured_fraction_theta_full 1.000
_diffrn_measured_fraction_theta_max 0.985
_diffrn_measurement_device_type 'Bruker APEXII CCD'
_diffrn_measurement_method '\f and \w scans'
_diffrn_radiation_type CuK\a
_diffrn_radiation_wavelength 1.54178
_diffrn_reflns_av_R_equivalents 0.0263
_diffrn_reflns_av_unetI/netI 0.0194
_diffrn_reflns_limit_h_max 14
_diffrn_reflns_limit_h_min -13
_diffrn_reflns_limit_k_max 16
_diffrn_reflns_limit_k_min -15
_diffrn_reflns_limit_l_max 17
_diffrn_reflns_limit_l_min -17
_diffrn_reflns_number 24246
_diffrn_reflns_theta_full 67.679
_diffrn_reflns_theta_max 72.042
_diffrn_reflns_theta_min 4.573
_diffrn_source microsource
_exptl_absorpt_coefficient_mu 4.320
_exptl_absorpt_correction_T_max 0.754
_exptl_absorpt_correction_T_min 0.587
_exptl_absorpt_correction_type multi-scan
_exptl_absorpt_process_details
;
(<i>SADABS</i>; Krause <i>et al</i>., 2015)
;
_exptl_crystal_colour yellow
_exptl_crystal_density_diffrn 1.446
_exptl_crystal_description block
_exptl_crystal_F_000 1023
_exptl_crystal_size_max 0.488
_exptl_crystal_size_mid 0.448
_exptl_crystal_size_min 0.340
_refine_diff_density_max 0.254
_refine_diff_density_min -0.232
_refine_ls_abs_structure_details
;
Flack <i>x</i> determined using 1619 quotients
[(<i>I</i>^+^)-(<i>I</i>^-^)]/[(<i>I</i>^+^)+(<i>I</i>^-^)]
(Parsons <i>et al</i>., 2013).
;
_refine_ls_abs_structure_Flack 0.018(5)
_refine_ls_extinction_method none
_refine_ls_goodness_of_fit_ref 1.100
_refine_ls_hydrogen_treatment constr
_refine_ls_matrix_type full
_refine_ls_number_parameters 279
_refine_ls_number_reflns 4187
_refine_ls_number_restraints 0
_refine_ls_restrained_S_all 1.100
_refine_ls_R_factor_all 0.0211
_refine_ls_R_factor_gt 0.0209
_refine_ls_shift/su_max 0.000
_refine_ls_shift/su_mean 0.000
_refine_ls_structure_factor_coef Fsqd
_refine_ls_weighting_details 'w=1/[\s^2^(Fo^2^)+(0.0259P)^2^+0.6437P] where P=(Fo^2^+2Fc^2^)/3'
_refine_ls_weighting_scheme calc
_refine_ls_wR_factor_gt 0.0533
_refine_ls_wR_factor_ref 0.0534
_reflns_number_gt 4155
_reflns_number_total 4187
_reflns_threshold_expression 'I > 2\s(I)'
_cod_data_source_file dj2064sup1.cif
_cod_data_source_block I
_cod_depositor_comments 'Adding full bibliography for 2022724.cif.'
_cod_database_code 2022724
_cod_database_fobs_code 2022724
_shelx_space_group_comment
;
The symmetry employed for this shelxl refinement is uniquely defined
by the following loop, which should always be used as a source of
symmetry information in preference to the above space-group names.
They are only intended as comments.
;
_shelx_estimated_absorpt_t_min 0.227
_shelx_estimated_absorpt_t_max 0.321

loop_
_space_group_symop_operation_xyz
'x, y, z'
'-x+1/2, -y, z+1/2'
'-x, y+1/2, -z+1/2'
'x+1/2, -y+1/2, -z'

loop_
_atom_site_type_symbol
_atom_site_label
_atom_site_fract_x
_atom_site_fract_y
_atom_site_fract_z
_atom_site_U_iso_or_equiv
_atom_site_adp_type
_atom_site_calc_flag
_atom_site_occupancy
_atom_site_disorder_assembly
_atom_site_disorder_group
Se Se1 0.5609(7) 0.3728(6) 0.1269(5) 0.0324(6) Uani d 0.487(3) A 1
S S1 0.5543(16) 0.3748(14) 0.1378(11) 0.0324(6) Uani d 0.513(3) A 1
Se Se2 0.3955(11) 0.8180(7) -0.0416(9) 0.0290(8) Uani d 0.386(3) B 2
S S2 0.3917(16) 0.8053(11) -0.0401(14) 0.0290(8) Uani d 0.614(3) B 2
P P1 0.53848(5) 0.52619(4) 0.15679(4) 0.02193(15) Uani d 1 . .
P P2 0.44544(5) 0.67007(4) -0.07209(4) 0.02106(15) Uani d 1 . .
C C1 0.6036(2) 0.60331(18) 0.06839(17) 0.0247(5) Uani d 1 . .
H H1 0.678166 0.615265 0.082046 0.030 Uiso calc 1 . .
C C2 0.5726(2) 0.64761(18) -0.01138(17) 0.0238(5) Uani d 1 . .
H H2 0.632873 0.674300 -0.045092 0.029 Uiso calc 1 . .
C C3 0.6118(2) 0.56693(18) 0.26141(17) 0.0236(5) Uani d 1 . .
C C4 0.6416(2) 0.6674(2) 0.2747(2) 0.0348(6) Uani d 1 . .
H H4 0.622485 0.717086 0.229226 0.042 Uiso calc 1 . .
C C5 0.6993(3) 0.6958(2) 0.3544(2) 0.0400(7) Uani d 1 . .
H H5 0.719472 0.764842 0.363164 0.048 Uiso calc 1 . .
C C6 0.7273(2) 0.6241(2) 0.42085(19) 0.0340(6) Uani d 1 . .
H H6 0.767453 0.643337 0.475021 0.041 Uiso calc 1 . .
C C7 0.6967(2) 0.5248(2) 0.4079(2) 0.0368(7) Uani d 1 . .
H H7 0.715302 0.475575 0.453854 0.044 Uiso calc 1 . .
C C8 0.6394(2) 0.4953(2) 0.3293(2) 0.0317(6) Uani d 1 . .
H H8 0.618731 0.426310 0.321502 0.038 Uiso calc 1 . .
C C9 0.3993(2) 0.56668(18) 0.17259(17) 0.0218(5) Uani d 1 . .
C C10 0.3177(2) 0.4942(2) 0.17614(18) 0.0283(6) Uani d 1 . .
H H10 0.335274 0.424196 0.170070 0.034 Uiso calc 1 . .
C C11 0.2103(2) 0.5237(2) 0.1886(2) 0.0351(6) Uani d 1 . .
H H11 0.154201 0.474094 0.190052 0.042 Uiso calc 1 . .
C C12 0.1851(2) 0.6251(2) 0.1987(2) 0.0352(6) Uani d 1 . .
H H12 0.111475 0.645133 0.207103 0.042 Uiso calc 1 . .
C C13 0.2660(2) 0.6977(2) 0.1968(2) 0.0328(6) Uani d 1 . .
H H13 0.248108 0.767397 0.204846 0.039 Uiso calc 1 . .
C C14 0.3735(2) 0.6691(2) 0.18307(18) 0.0284(6) Uani d 1 . .
H H14 0.429257 0.719055 0.180830 0.034 Uiso calc 1 . .
C C15 0.4883(2) 0.65684(19) -0.19416(17) 0.0249(5) Uani d 1 . .
C C16 0.5588(2) 0.5791(2) -0.22096(19) 0.0330(6) Uani d 1 . .
H H16 0.587585 0.533907 -0.175276 0.040 Uiso calc 1 . .
C C17 0.5868(2) 0.5682(3) -0.3148(2) 0.0455(8) Uani d 1 . .
H H17 0.635568 0.515905 -0.333409 0.055 Uiso calc 1 . .
C C18 0.5438(3) 0.6331(3) -0.3812(2) 0.0478(8) Uani d 1 . .
H H18 0.561813 0.624394 -0.445494 0.057 Uiso calc 1 . .
C C19 0.4755(3) 0.7097(3) -0.3548(2) 0.0427(8) Uani d 1 . .
H H19 0.447116 0.754619 -0.400929 0.051 Uiso calc 1 . .
C C20 0.4470(2) 0.7225(2) -0.26115(19) 0.0322(6) Uani d 1 . .
H H20 0.399383 0.775975 -0.243210 0.039 Uiso calc 1 . .
C C21 0.3461(2) 0.56962(18) -0.05739(17) 0.0241(5) Uani d 1 . .
C C22 0.3769(2) 0.46794(19) -0.06166(18) 0.0308(6) Uani d 1 . .
H H22 0.451777 0.450049 -0.064155 0.037 Uiso calc 1 . .
C C23 0.2976(3) 0.3930(2) -0.0622(2) 0.0379(7) Uani d 1 . .
H H23 0.318227 0.323468 -0.064779 0.045 Uiso calc 1 . .
C C24 0.1892(3) 0.4188(2) -0.0591(2) 0.0431(8) Uani d 1 . .
H H24 0.135332 0.367069 -0.060500 0.052 Uiso calc 1 . .
C C25 0.1579(2) 0.5197(3) -0.0541(2) 0.0434(7) Uani d 1 . .
H H25 0.082874 0.536992 -0.051575 0.052 Uiso calc 1 . .
C C26 0.2364(2) 0.5956(2) -0.05262(19) 0.0308(6) Uani d 1 . .
H H26 0.215389 0.664886 -0.048398 0.037 Uiso calc 1 . .

loop_
_atom_site_aniso_label
_atom_site_aniso_U_11
_atom_site_aniso_U_22
_atom_site_aniso_U_33
_atom_site_aniso_U_12
_atom_site_aniso_U_13
_atom_site_aniso_U_23
Se1 0.0372(10) 0.0261(4) 0.0338(16) 0.0063(5) 0.0091(10) -0.0022(9)
S1 0.0372(10) 0.0261(4) 0.0338(16) 0.0063(5) 0.0091(10) -0.0022(9)
Se2 0.0335(8) 0.017(2) 0.0367(4) 0.0043(14) -0.0011(5) -0.0014(14)
S2 0.0335(8) 0.017(2) 0.0367(4) 0.0043(14) -0.0011(5) -0.0014(14)
P1 0.0201(3) 0.0209(3) 0.0248(3) 0.0025(2) 0.0022(2) 0.0025(2)
P2 0.0204(3) 0.0208(3) 0.0220(3) 0.0002(3) 0.0002(2) 0.0000(2)
C1 0.0179(11) 0.0297(13) 0.0266(12) -0.0028(10) 0.0015(10) 0.0006(10)
C2 0.0188(12) 0.0270(12) 0.0257(12) -0.0018(9) 0.0015(9) -0.0016(9)
C3 0.0199(12) 0.0272(12) 0.0238(12) 0.0052(10) 0.0020(10) 0.0034(10)
C4 0.0413(16) 0.0288(13) 0.0342(14) 0.0031(12) -0.0110(12) 0.0067(11)
C5 0.0461(17) 0.0342(15) 0.0397(16) 0.0021(13) -0.0112(14) 0.0000(13)
C6 0.0269(13) 0.0500(16) 0.0253(13) 0.0059(13) -0.0039(11) 0.0015(12)
C7 0.0303(14) 0.0482(17) 0.0318(14) 0.0078(13) -0.0021(12) 0.0178(13)
C8 0.0287(14) 0.0316(13) 0.0350(14) 0.0038(11) 0.0024(12) 0.0119(11)
C9 0.0195(11) 0.0240(11) 0.0219(11) 0.0003(10) 0.0022(10) 0.0004(9)
C10 0.0276(13) 0.0263(13) 0.0312(13) -0.0050(11) 0.0045(11) -0.0004(11)
C11 0.0237(13) 0.0425(16) 0.0393(16) -0.0091(12) 0.0070(12) -0.0019(13)
C12 0.0206(13) 0.0506(16) 0.0345(14) 0.0065(13) 0.0053(11) -0.0017(13)
C13 0.0298(15) 0.0299(14) 0.0387(15) 0.0083(12) 0.0024(12) -0.0046(11)
C14 0.0256(13) 0.0267(12) 0.0329(13) -0.0022(11) 0.0002(11) -0.0014(11)
C15 0.0196(12) 0.0323(14) 0.0227(12) -0.0076(10) -0.0006(9) -0.0024(10)
C16 0.0255(13) 0.0417(14) 0.0318(13) -0.0013(13) -0.0001(12) -0.0085(12)
C17 0.0290(16) 0.064(2) 0.0436(18) -0.0032(15) 0.0073(13) -0.0202(15)
C18 0.0373(17) 0.080(2) 0.0257(14) -0.0235(18) 0.0070(13) -0.0069(15)
C19 0.0452(18) 0.0580(19) 0.0250(13) -0.0177(15) -0.0022(13) 0.0084(13)
C20 0.0331(14) 0.0324(13) 0.0310(13) -0.0065(12) -0.0036(13) 0.0025(11)
C21 0.0245(12) 0.0256(12) 0.0223(12) -0.0031(10) 0.0015(10) -0.0010(10)
C22 0.0333(15) 0.0271(13) 0.0321(14) 0.0001(11) 0.0062(12) -0.0013(11)
C23 0.0496(18) 0.0292(14) 0.0348(15) -0.0089(13) 0.0087(13) -0.0036(12)
C24 0.0457(18) 0.0461(17) 0.0375(16) -0.0249(15) 0.0081(14) -0.0064(14)
C25 0.0254(14) 0.0600(19) 0.0448(17) -0.0114(14) 0.0044(13) -0.0066(15)
C26 0.0255(13) 0.0344(14) 0.0327(14) -0.0004(11) 0.0045(11) -0.0032(11)

loop_
_atom_type_symbol
_atom_type_description
_atom_type_scat_dispersion_real
_atom_type_scat_dispersion_imag
_atom_type_scat_source
C C 0.0181 0.0091 'International Tables Vol C Tables 4.2.6.8 and 6.1.1.4'
H H 0.0000 0.0000 'International Tables Vol C Tables 4.2.6.8 and 6.1.1.4'
P P 0.2955 0.4335 'International Tables Vol C Tables 4.2.6.8 and 6.1.1.4'
Se Se -0.7943 1.1372 'International Tables Vol C Tables 4.2.6.8 and 6.1.1.4'
S S 0.3331 0.5567 'International Tables Vol C Tables 4.2.6.8 and 6.1.1.4'

loop_
_exptl_crystal_face_index_h
_exptl_crystal_face_index_k
_exptl_crystal_face_index_l
_exptl_crystal_face_perp_dist
-2.00 1.00 0.00 0.1790
2.00 -1.00 0.00 0.2040
1.00 -1.00 -2.00 0.2020
0.00 -2.00 1.00 0.1430
0.00 2.00 -1.00 0.2320
-2.00 -2.00 1.00 0.1600
1.00 0.00 0.00 0.1950
-1.00 0.00 0.00 0.1500
0.00 -1.00 1.00 0.1500
0.00 1.00 -1.00 0.2270
-1.00 1.00 -1.00 0.1890
1.00 -1.00 1.00 0.1750
-2.00 1.00 -1.00 0.1590
2.00 -1.00 2.00 0.1490
0.00 0.00 1.00 0.2170
0.00 0.00 -1.00 0.2100
1.00 0.00 2.00 0.1830
-1.00 1.00 1.00 0.2240
-1.00 0.00 -1.00 0.1720
1.00 0.00 1.00 0.1350
0.00 -1.00 -1.00 0.1590
0.00 1.00 1.00 0.2040
2.00 1.00 2.00 0.1470
2.00 2.00 1.00 0.1730
2.00 1.00 1.00 0.1730
1.00 2.00 -1.00 0.2240

loop_
_geom_angle_atom_site_label_1
_geom_angle_atom_site_label_2
_geom_angle_atom_site_label_3
_geom_angle_site_symmetry_1
_geom_angle_site_symmetry_3
_geom_angle
_geom_angle_publ_flag
C1 P1 C9 . . 109.91(11) ?
C1 P1 C3 . . 100.74(12) ?
C9 P1 C3 . . 106.22(11) ?
C1 P1 S1 . . 114.8(5) ?
C9 P1 S1 . . 113.5(6) ?
C3 P1 S1 . . 110.6(6) ?
C1 P1 Se1 . . 110.1(2) ?
C9 P1 Se1 . . 115.9(2) ?
C3 P1 Se1 . . 112.8(2) ?
C2 P2 C21 . . 114.01(12) ?
C2 P2 C15 . . 100.99(11) ?
C21 P2 C15 . . 103.59(11) ?
C2 P2 S2 . . 109.2(6) ?
C21 P2 S2 . . 114.3(6) ?
C15 P2 S2 . . 114.0(6) ?
C2 P2 Se2 . . 107.8(4) ?
C21 P2 Se2 . . 117.3(4) ?
C15 P2 Se2 . . 111.9(4) ?
C2 C1 P1 . . 135.6(2) ?
C2 C1 H1 . . 112.2 ?
P1 C1 H1 . . 112.2 ?
C1 C2 P2 . . 136.5(2) ?
C1 C2 H2 . . 111.7 ?
P2 C2 H2 . . 111.7 ?
C4 C3 C8 . . 119.1(2) ?
C4 C3 P1 . . 121.56(19) ?
C8 C3 P1 . . 119.3(2) ?
C3 C4 C5 . . 120.2(3) ?
C3 C4 H4 . . 119.9 ?
C5 C4 H4 . . 119.9 ?
C6 C5 C4 . . 120.2(3) ?
C6 C5 H5 . . 119.9 ?
C4 C5 H5 . . 119.9 ?
C7 C6 C5 . . 119.3(3) ?
C7 C6 H6 . . 120.3 ?
C5 C6 H6 . . 120.3 ?
C6 C7 C8 . . 121.2(3) ?
C6 C7 H7 . . 119.4 ?
C8 C7 H7 . . 119.4 ?
C7 C8 C3 . . 119.8(3) ?
C7 C8 H8 . . 120.1 ?
C3 C8 H8 . . 120.1 ?
C10 C9 C14 . . 119.9(2) ?
C10 C9 P1 . . 119.12(19) ?
C14 C9 P1 . . 120.98(19) ?
C9 C10 C11 . . 120.0(2) ?
C9 C10 H10 . . 120.0 ?
C11 C10 H10 . . 120.0 ?
C12 C11 C10 . . 119.9(3) ?
C12 C11 H11 . . 120.0 ?
C10 C11 H11 . . 120.0 ?
C11 C12 C13 . . 120.5(3) ?
C11 C12 H12 . . 119.7 ?
C13 C12 H12 . . 119.7 ?
C12 C13 C14 . . 120.0(3) ?
C12 C13 H13 . . 120.0 ?
C14 C13 H13 . . 120.0 ?
C13 C14 C9 . . 119.7(2) ?
C13 C14 H14 . . 120.2 ?
C9 C14 H14 . . 120.2 ?
C20 C15 C16 . . 119.8(2) ?
C20 C15 P2 . . 119.4(2) ?
C16 C15 P2 . . 120.7(2) ?
C17 C16 C15 . . 119.6(3) ?
C17 C16 H16 . . 120.2 ?
C15 C16 H16 . . 120.2 ?
C18 C17 C16 . . 120.1(3) ?
C18 C17 H17 . . 120.0 ?
C16 C17 H17 . . 120.0 ?
C19 C18 C17 . . 120.3(3) ?
C19 C18 H18 . . 119.8 ?
C17 C18 H18 . . 119.8 ?
C18 C19 C20 . . 120.6(3) ?
C18 C19 H19 . . 119.7 ?
C20 C19 H19 . . 119.7 ?
C15 C20 C19 . . 119.6(3) ?
C15 C20 H20 . . 120.2 ?
C19 C20 H20 . . 120.2 ?
C26 C21 C22 . . 120.1(2) ?
C26 C21 P2 . . 118.59(19) ?
C22 C21 P2 . . 120.9(2) ?
C23 C22 C21 . . 119.6(3) ?
C23 C22 H22 . . 120.2 ?
C21 C22 H22 . . 120.2 ?
C24 C23 C22 . . 120.2(3) ?
C24 C23 H23 . . 119.9 ?
C22 C23 H23 . . 119.9 ?
C23 C24 C25 . . 120.5(3) ?
C23 C24 H24 . . 119.7 ?
C25 C24 H24 . . 119.7 ?
C24 C25 C26 . . 119.9(3) ?
C24 C25 H25 . . 120.1 ?
C26 C25 H25 . . 120.1 ?
C25 C26 C21 . . 119.7(3) ?
C25 C26 H26 . . 120.2 ?
C21 C26 H26 . . 120.2 ?

loop_
_geom_bond_atom_site_label_1
_geom_bond_atom_site_label_2
_geom_bond_site_symmetry_2
_geom_bond_distance
_geom_bond_publ_flag
Se1 P1 . 2.082(8) ?
S1 P1 . 2.021(19) ?
Se2 P2 . 2.088(11) ?
S2 P2 . 1.953(16) ?
P1 C1 . 1.805(2) ?
P1 C9 . 1.805(2) ?
P1 C3 . 1.822(3) ?
P2 C2 . 1.810(2) ?
P2 C21 . 1.812(2) ?
P2 C15 . 1.826(2) ?
C1 C2 . 1.333(3) ?
C1 H1 . 0.9500 ?
C2 H2 . 0.9500 ?
C3 C4 . 1.386(4) ?
C3 C8 . 1.392(4) ?
C4 C5 . 1.389(4) ?
C4 H4 . 0.9500 ?
C5 C6 . 1.381(4) ?
C5 H5 . 0.9500 ?
C6 C7 . 1.373(4) ?
C6 H6 . 0.9500 ?
C7 C8 . 1.378(4) ?
C7 H7 . 0.9500 ?
C8 H8 . 0.9500 ?
C9 C10 . 1.385(4) ?
C9 C14 . 1.393(3) ?
C10 C11 . 1.386(4) ?
C10 H10 . 0.9500 ?
C11 C12 . 1.378(4) ?
C11 H11 . 0.9500 ?
C12 C13 . 1.379(4) ?
C12 H12 . 0.9500 ?
C13 C14 . 1.387(4) ?
C13 H13 . 0.9500 ?
C14 H14 . 0.9500 ?
C15 C20 . 1.384(4) ?
C15 C16 . 1.394(4) ?
C16 C17 . 1.388(4) ?
C16 H16 . 0.9500 ?
C17 C18 . 1.379(5) ?
C17 H17 . 0.9500 ?
C18 C19 . 1.364(5) ?
C18 H18 . 0.9500 ?
C19 C20 . 1.390(4) ?
C19 H19 . 0.9500 ?
C20 H20 . 0.9500 ?
C21 C26 . 1.391(4) ?
C21 C22 . 1.392(4) ?
C22 C23 . 1.387(4) ?
C22 H22 . 0.9500 ?
C23 C24 . 1.375(5) ?
C23 H23 . 0.9500 ?
C24 C25 . 1.384(5) ?
C24 H24 . 0.9500 ?
C25 C26 . 1.389(4) ?
C25 H25 . 0.9500 ?
C26 H26 . 0.9500 ?

loop_
_geom_hbond_atom_site_label_D
_geom_hbond_atom_site_label_H
_geom_hbond_atom_site_label_A
_geom_hbond_site_symmetry_A
_geom_hbond_distance_DH
_geom_hbond_distance_HA
_geom_hbond_distance_DA
_geom_hbond_angle_DHA
_geom_hbond_publ_flag
C1 H1 Se2 4_565 0.95 2.87 3.752(13) 155.1 no
C1 H1 S2 4_565 0.95 2.89 3.76(2) 153.4 no
C8 H8 Se1 . 0.95 2.95 3.443(8) 113.8 no
C8 H8 S1 . 0.95 2.82 3.325(18) 114.5 no
C10 H10 Se1 . 0.95 2.92 3.459(8) 117.4 no
C10 H10 S1 . 0.95 2.81 3.349(19) 117.2 no
C20 H20 Se2 . 0.95 2.93 3.431(13) 114.5 no
C20 H20 S2 . 0.95 2.92 3.40(2) 112.6 no
C26 H26 Se2 . 0.95 3.00 3.524(11) 116.6 no
C26 H26 S2 . 0.95 2.85 3.361(17) 114.8 no

loop_
_geom_torsion_atom_site_label_1
_geom_torsion_atom_site_label_2
_geom_torsion_atom_site_label_3
_geom_torsion_atom_site_label_4
_geom_torsion_site_symmetry_1
_geom_torsion_site_symmetry_2
_geom_torsion_site_symmetry_3
_geom_torsion_site_symmetry_4
_geom_torsion
_geom_torsion_publ_flag
C9 P1 C1 C2 . . . . -35.3(3) ?
C3 P1 C1 C2 . . . . -147.1(3) ?
S1 P1 C1 C2 . . . . 94.1(7) ?
Se1 P1 C1 C2 . . . . 93.6(4) ?
P1 C1 C2 P2 . . . . 9.0(5) ?
C21 P2 C2 C1 . . . . -34.1(3) ?
C15 P2 C2 C1 . . . . -144.5(3) ?
S2 P2 C2 C1 . . . . 95.1(6) ?
Se2 P2 C2 C1 . . . . 98.1(5) ?
C1 P1 C3 C4 . . . . 38.4(3) ?
C9 P1 C3 C4 . . . . -76.2(2) ?
S1 P1 C3 C4 . . . . 160.2(6) ?
Se1 P1 C3 C4 . . . . 155.8(3) ?
C1 P1 C3 C8 . . . . -141.1(2) ?
C9 P1 C3 C8 . . . . 104.3(2) ?
S1 P1 C3 C8 . . . . -19.3(6) ?
Se1 P1 C3 C8 . . . . -23.7(3) ?
C8 C3 C4 C5 . . . . 0.7(4) ?
P1 C3 C4 C5 . . . . -178.8(2) ?
C3 C4 C5 C6 . . . . 0.0(5) ?
C4 C5 C6 C7 . . . . -0.7(5) ?
C5 C6 C7 C8 . . . . 0.6(4) ?
C6 C7 C8 C3 . . . . 0.1(4) ?
C4 C3 C8 C7 . . . . -0.8(4) ?
P1 C3 C8 C7 . . . . 178.8(2) ?
C1 P1 C9 C10 . . . . 133.8(2) ?
C3 P1 C9 C10 . . . . -118.1(2) ?
S1 P1 C9 C10 . . . . 3.7(6) ?
Se1 P1 C9 C10 . . . . 8.1(3) ?
C1 P1 C9 C14 . . . . -47.5(2) ?
C3 P1 C9 C14 . . . . 60.6(2) ?
S1 P1 C9 C14 . . . . -177.6(5) ?
Se1 P1 C9 C14 . . . . -173.2(3) ?
C14 C9 C10 C11 . . . . 1.1(4) ?
P1 C9 C10 C11 . . . . 179.8(2) ?
C9 C10 C11 C12 . . . . -0.9(4) ?
C10 C11 C12 C13 . . . . -0.1(4) ?
C11 C12 C13 C14 . . . . 1.0(4) ?
C12 C13 C14 C9 . . . . -0.9(4) ?
C10 C9 C14 C13 . . . . -0.2(4) ?
P1 C9 C14 C13 . . . . -178.8(2) ?
C2 P2 C15 C20 . . . . -140.0(2) ?
C21 P2 C15 C20 . . . . 101.8(2) ?
S2 P2 C15 C20 . . . . -23.0(7) ?
Se2 P2 C15 C20 . . . . -25.5(4) ?
C2 P2 C15 C16 . . . . 42.5(2) ?
C21 P2 C15 C16 . . . . -75.8(2) ?
S2 P2 C15 C16 . . . . 159.5(6) ?
Se2 P2 C15 C16 . . . . 156.9(4) ?
C20 C15 C16 C17 . . . . -0.1(4) ?
P2 C15 C16 C17 . . . . 177.4(2) ?
C15 C16 C17 C18 . . . . -0.9(4) ?
C16 C17 C18 C19 . . . . 1.4(5) ?
C17 C18 C19 C20 . . . . -0.9(5) ?
C16 C15 C20 C19 . . . . 0.6(4) ?
P2 C15 C20 C19 . . . . -177.0(2) ?
C18 C19 C20 C15 . . . . 0.0(4) ?
C2 P2 C21 C26 . . . . 145.1(2) ?
C15 P2 C21 C26 . . . . -106.1(2) ?
S2 P2 C21 C26 . . . . 18.5(7) ?
Se2 P2 C21 C26 . . . . 17.7(5) ?
C2 P2 C21 C22 . . . . -42.3(2) ?
C15 P2 C21 C22 . . . . 66.5(2) ?
S2 P2 C21 C22 . . . . -168.9(7) ?
Se2 P2 C21 C22 . . . . -169.7(4) ?
C26 C21 C22 C23 . . . . 0.8(4) ?
P2 C21 C22 C23 . . . . -171.8(2) ?
C21 C22 C23 C24 . . . . 0.4(4) ?
C22 C23 C24 C25 . . . . -0.9(5) ?
C23 C24 C25 C26 . . . . 0.4(5) ?
C24 C25 C26 C21 . . . . 0.7(4) ?
C22 C21 C26 C25 . . . . -1.3(4) ?
P2 C21 C26 C25 . . . . 171.4(2) ?
